data_4073819
loop_
_publ_author_name
'Hesp, Kevin D.'
'Wechsler, Dominik'
'Cipot, Judy'
'Myers, Anne'
'McDonald, Robert'
'Ferguson, Michael J.'
'Schatte, Gabriele'
'Stradiotto, Mark'

_publ_section_title
;
 Exploring the Utility of Neutral Rhodium and Iridium \k2-P,Oand
 \k2-P(S),OComplexes as Catalysts for Alkene Hydrogenation and
 Hydrosilylation
;
_journal_issue 22
_journal_name_full Organometallics
_journal_page_first 5430
_journal_paper_doi 10.1021/om7006437
_journal_volume 26
_journal_year 2007
_chemical_formula_moiety 'C20 H30 Ir O P'
_chemical_formula_sum 'C20 H30 Ir O P'
_chemical_formula_weight 509.61
_chemical_name_systematic
; 
 ? 
;
_space_group_IT_number 14
_symmetry_cell_setting monoclinic
_symmetry_space_group_name_Hall '-P 2ybc'
_symmetry_space_group_name_H-M 'P 1 21/c 1'
_atom_sites_solution_hydrogens geom
_atom_sites_solution_primary direct
_atom_sites_solution_secondary difmap
_audit_creation_method 'manual editing of SHELXL template'
_cell_angle_alpha 90.00
_cell_angle_beta 103.8030(13)
_cell_angle_gamma 90.00
_cell_formula_units_Z 4
_cell_length_a 9.5940(2)
_cell_length_b 13.7660(3)
_cell_length_c 15.0380(3)
_cell_measurement_reflns_used 5658
_cell_measurement_temperature 173(2)
_cell_measurement_theta_max 30.03
_cell_measurement_theta_min 1.00
_cell_volume 1928.73(7)
_computing_cell_refinement 'HKL DENZO and SCALEPACK, Bruker AXS/Nonius'
_computing_data_collection 'COLLECT, Bruker AXS/Nonius'
_computing_data_reduction 'HKL DENZO and SCALEPACK, Bruker AXS/Nonius'
_computing_molecular_graphics ' Cameron (WinGX v1.70-01), Ortep (SHELXTL-NT v6.14, Bruker AXS)'
_computing_publication_material 'WinGX v1.70.01 (L. J. Farrugia)'
_computing_structure_refinement 'SHELXL-97 (Sheldrick, 1997)'
_computing_structure_solution ' SIR-97 (A. Altomare, G. Cascarano, C. Giacovazzo et al., 1999)'
_diffrn_ambient_temperature 173(2)
_diffrn_measured_fraction_theta_full 0.996
_diffrn_measured_fraction_theta_max 0.996
_diffrn_measurement_device '95mm CCD camera on \k-goniostat'
_diffrn_measurement_device_type 'KappaCCD (BruKer AXS-Nonius, FR540C)'
_diffrn_measurement_method 'CCD rotation images, thick slices'
_diffrn_radiation_monochromator 'horizonally mounted graphite crystal'
_diffrn_radiation_source 'Nonius FR590D, fine-focus sealed tube'
_diffrn_radiation_type MoK\a
_diffrn_radiation_wavelength 0.71073
_diffrn_reflns_av_R_equivalents 0.0283
_diffrn_reflns_av_sigmaI/netI 0.0377
_diffrn_reflns_limit_h_max 13
_diffrn_reflns_limit_h_min -13
_diffrn_reflns_limit_k_max 19
_diffrn_reflns_limit_k_min -16
_diffrn_reflns_limit_l_max 20
_diffrn_reflns_limit_l_min -21
_diffrn_reflns_number 9280
_diffrn_reflns_theta_full 30.01
_diffrn_reflns_theta_max 30.01
_diffrn_reflns_theta_min 2.73
_diffrn_standards_decay_% 'no decay'
_exptl_absorpt_coefficient_mu 7.008
_exptl_absorpt_correction_T_max 0.4868
_exptl_absorpt_correction_T_min 0.3346
_exptl_absorpt_correction_type multi-scan
_exptl_absorpt_process_details 'HKL Scalepack (Otwinowski & Minor 1997)'
_exptl_crystal_colour yellow
_exptl_crystal_density_diffrn 1.755
_exptl_crystal_density_method 'not measured'
_exptl_crystal_description plate
_exptl_crystal_F_000 1000
_exptl_crystal_size_max 0.20
_exptl_crystal_size_mid 0.20
_exptl_crystal_size_min 0.12
_refine_diff_density_max 2.274
_refine_diff_density_min -2.013
_refine_diff_density_rms 0.165
_refine_ls_extinction_coef 0.0034(2)
_refine_ls_extinction_expression Fc^*^=kFc[1+0.001xFc^2^\l^3^/sin(2\q)]^-1/4^
_refine_ls_extinction_method SHELXL
_refine_ls_goodness_of_fit_ref 1.052
_refine_ls_hydrogen_treatment constr
_refine_ls_matrix_type full
_refine_ls_number_parameters 213
_refine_ls_number_reflns 5627
_refine_ls_number_restraints 0
_refine_ls_restrained_S_all 1.052
_refine_ls_R_factor_all 0.0448
_refine_ls_R_factor_gt 0.0339
_refine_ls_shift/su_max 0.001
_refine_ls_shift/su_mean 0.000
_refine_ls_structure_factor_coef Fsqd
_refine_ls_weighting_details 'calc w=1/[\s^2^(Fo^2^)+(0.0434P)^2^+3.5412P] where P=(Fo^2^+2Fc^2^)/3'
_refine_ls_weighting_scheme calc
_refine_ls_wR_factor_gt 0.0805
_refine_ls_wR_factor_ref 0.0871
_reflns_number_gt 4716
_reflns_number_total 5627
_reflns_threshold_expression >2sigma(I)
_cod_data_source_file om7006437-file002.cif
_cod_data_source_block damskh0601
_cod_original_sg_symbol_H-M 'P 21/c'
_cod_database_code 4073819

loop_
_symmetry_equiv_pos_as_xyz
'x, y, z'
'-x, y+1/2, -z+1/2'
'-x, -y, -z'
'x, -y-1/2, z-1/2'

loop_
_atom_site_label
_atom_site_type_symbol
_atom_site_fract_x
_atom_site_fract_y
_atom_site_fract_z
_atom_site_U_iso_or_equiv
_atom_site_adp_type
_atom_site_occupancy
_atom_site_symmetry_multiplicity
_atom_site_calc_flag
_atom_site_refinement_flags
Ir1 Ir 0.754656(15) 0.349201(11) 0.292730(10) 0.02460(7) Uani 1 1 d .
P1 P 0.89834(11) 0.21541(7) 0.29910(7) 0.0238(2) Uani 1 1 d .
O1 O 0.9158(3) 0.3980(2) 0.39620(19) 0.0289(6) Uani 1 1 d .
C1 C 1.0533(4) 0.2550(3) 0.3852(3) 0.0255(7) Uani 1 1 d .
C2 C 1.1820(5) 0.2041(3) 0.4142(3) 0.0347(9) Uani 1 1 d .
H2 H 1.1926 0.1424 0.3882 0.042 Uiso 1 1 calc .
C3 C 1.2943(5) 0.2425(4) 0.4804(3) 0.0362(10) Uani 1 1 d .
H3 H 1.3818 0.2077 0.4997 0.043 Uiso 1 1 calc .
C4 C 1.2776(5) 0.3328(4) 0.5182(3) 0.0343(10) Uani 1 1 d .
H4 H 1.3541 0.3592 0.5639 0.041 Uiso 1 1 calc .
C5 C 1.1508(5) 0.3849(3) 0.4903(3) 0.0282(8) Uani 1 1 d .
H5 H 1.1410 0.4464 0.5167 0.034 Uiso 1 1 calc .
C6 C 1.0368(4) 0.3462(3) 0.4228(3) 0.0238(7) Uani 1 1 d .
C11 C 0.6053(5) 0.4391(4) 0.3438(3) 0.0359(10) Uani 1 1 d .
H11 H 0.6647 0.4285 0.4033 0.043 Uiso 1 1 calc .
C12 C 0.6594(5) 0.4949(3) 0.2842(3) 0.0320(9) Uani 1 1 d .
H12 H 0.7534 0.5206 0.3048 0.038 Uiso 1 1 calc .
C13 C 0.5776(7) 0.5175(4) 0.1878(4) 0.0494(13) Uani 1 1 d .
H13A H 0.4775 0.5340 0.1888 0.059 Uiso 1 1 calc R
H13B H 0.6206 0.5758 0.1665 0.059 Uiso 1 1 calc R
C14 C 0.5748(11) 0.4395(6) 0.1219(4) 0.092(3) Uani 1 1 d .
H14A H 0.6352 0.4595 0.0801 0.110 Uiso 1 1 calc R
H14B H 0.4752 0.4332 0.0846 0.110 Uiso 1 1 calc R
C15 C 0.6242(6) 0.3406(4) 0.1593(3) 0.0424(13) Uani 1 1 d .
H15 H 0.7044 0.3133 0.1415 0.051 Uiso 1 1 calc .
C16 C 0.5620(5) 0.2849(4) 0.2183(4) 0.0438(13) Uani 1 1 d .
H16 H 0.6030 0.2235 0.2381 0.053 Uiso 1 1 calc .
C17 C 0.4330(6) 0.3184(8) 0.2515(7) 0.093(3) Uani 1 1 d .
H17A H 0.3598 0.3424 0.1980 0.112 Uiso 1 1 calc R
H17B H 0.3918 0.2612 0.2759 0.112 Uiso 1 1 calc R
C18 C 0.4582(7) 0.3937(5) 0.3214(6) 0.0645(19) Uani 1 1 d .
H18A H 0.4407 0.3655 0.3783 0.077 Uiso 1 1 calc R
H18B H 0.3866 0.4458 0.3013 0.077 Uiso 1 1 calc R
C21 C 0.8272(5) 0.1053(3) 0.3426(3) 0.0346(9) Uani 1 1 d .
H21 H 0.7414 0.0844 0.2944 0.041 Uiso 1 1 calc R
C22 C 0.7739(7) 0.1306(4) 0.4274(4) 0.0475(13) Uani 1 1 d .
H22A H 0.7298 0.0731 0.4478 0.057 Uiso 1 1 calc R
H22B H 0.7028 0.1828 0.4127 0.057 Uiso 1 1 calc R
H22C H 0.8550 0.1520 0.4764 0.057 Uiso 1 1 calc R
C23 C 0.9302(7) 0.0191(4) 0.3603(4) 0.0517(14) Uani 1 1 d .
H23A H 1.0119 0.0344 0.4113 0.062 Uiso 1 1 calc R
H23B H 0.9648 0.0058 0.3052 0.062 Uiso 1 1 calc R
H23C H 0.8801 -0.0382 0.3757 0.062 Uiso 1 1 calc R
C24 C 0.9673(5) 0.1757(3) 0.2003(3) 0.0310(9) Uani 1 1 d .
H24 H 1.0504 0.1310 0.2229 0.037 Uiso 1 1 calc R
C25 C 0.8529(6) 0.1215(4) 0.1288(3) 0.0430(12) Uani 1 1 d .
H25A H 0.7653 0.1607 0.1127 0.052 Uiso 1 1 calc R
H25B H 0.8317 0.0592 0.1542 0.052 Uiso 1 1 calc R
H25C H 0.8887 0.1100 0.0739 0.052 Uiso 1 1 calc R
C26 C 1.0215(5) 0.2664(4) 0.1602(3) 0.0372(10) Uani 1 1 d .
H26A H 1.0664 0.2474 0.1107 0.045 Uiso 1 1 calc R
H26B H 1.0921 0.2999 0.2083 0.045 Uiso 1 1 calc R
H26C H 0.9406 0.3100 0.1359 0.045 Uiso 1 1 calc R

loop_
_atom_site_aniso_label
_atom_site_aniso_U_11
_atom_site_aniso_U_22
_atom_site_aniso_U_33
_atom_site_aniso_U_23
_atom_site_aniso_U_13
_atom_site_aniso_U_12
Ir1 0.02070(10) 0.02951(10) 0.02158(10) -0.00344(6) 0.00109(6) 0.00294(6)
P1 0.0235(5) 0.0243(4) 0.0222(4) -0.0034(4) 0.0029(4) -0.0004(4)
O1 0.0266(14) 0.0309(15) 0.0244(14) -0.0075(12) -0.0032(11) 0.0042(12)
C1 0.0240(18) 0.0283(18) 0.0221(17) 0.0017(15) 0.0016(14) 0.0007(15)
C2 0.029(2) 0.034(2) 0.040(2) 0.0004(19) 0.0037(18) 0.0056(17)
C3 0.024(2) 0.044(3) 0.037(2) 0.003(2) -0.0008(17) 0.0051(18)
C4 0.025(2) 0.045(3) 0.028(2) 0.0027(19) -0.0017(17) -0.0044(18)
C5 0.029(2) 0.0286(19) 0.0237(18) 0.0025(16) -0.0007(16) -0.0019(16)
C6 0.0235(18) 0.0246(17) 0.0209(17) 0.0027(14) 0.0007(14) -0.0012(14)
C11 0.037(2) 0.038(2) 0.036(2) -0.0018(19) 0.0166(19) 0.0121(19)
C12 0.025(2) 0.033(2) 0.037(2) -0.0044(18) 0.0054(17) 0.0042(16)
C13 0.055(3) 0.043(3) 0.044(3) 0.009(2) 0.000(2) -0.002(2)
C14 0.141(8) 0.076(5) 0.035(3) -0.006(3) -0.027(4) 0.058(5)
C15 0.047(3) 0.044(3) 0.025(2) -0.0075(19) -0.015(2) 0.015(2)
C16 0.019(2) 0.061(3) 0.044(3) -0.021(2) -0.0074(18) -0.003(2)
C17 0.018(3) 0.140(8) 0.119(7) -0.062(6) 0.014(3) -0.011(4)
C18 0.051(3) 0.062(4) 0.099(5) -0.001(4) 0.053(4) -0.001(3)
C21 0.038(2) 0.031(2) 0.032(2) 0.0019(18) 0.0043(18) -0.0071(18)
C22 0.053(3) 0.058(3) 0.032(2) 0.003(2) 0.010(2) -0.017(3)
C23 0.062(4) 0.029(2) 0.063(4) 0.004(2) 0.014(3) -0.003(2)
C24 0.032(2) 0.031(2) 0.031(2) -0.0051(17) 0.0092(17) 0.0044(17)
C25 0.053(3) 0.042(3) 0.035(2) -0.017(2) 0.012(2) -0.006(2)
C26 0.034(2) 0.047(3) 0.033(2) -0.003(2) 0.0125(19) -0.001(2)

loop_
_atom_type_symbol
_atom_type_description
_atom_type_scat_dispersion_real
_atom_type_scat_dispersion_imag
_atom_type_scat_source
C C 0.0033 0.0016 'International Tables Vol C Tables 4.2.6.8 and 6.1.1.4'
H H 0.0000 0.0000 'International Tables Vol C Tables 4.2.6.8 and 6.1.1.4'
Ir Ir -1.4442 7.9887 'International Tables Vol C Tables 4.2.6.8 and 6.1.1.4'
O O 0.0106 0.0060 'International Tables Vol C Tables 4.2.6.8 and 6.1.1.4'
P P 0.1023 0.0942 'International Tables Vol C Tables 4.2.6.8 and 6.1.1.4'

loop_
_geom_angle_atom_site_label_1
_geom_angle_atom_site_label_2
_geom_angle_atom_site_label_3
_geom_angle
O1 Ir1 C15 157.4(2)
O1 Ir1 C16 162.81(19)
C15 Ir1 C16 39.0(2)
O1 Ir1 C11 89.22(16)
C15 Ir1 C11 94.4(2)
C16 Ir1 C11 81.8(2)
O1 Ir1 C12 88.46(14)
C15 Ir1 C12 81.41(17)
C16 Ir1 C12 92.97(19)
C11 Ir1 C12 36.68(18)
O1 Ir1 P1 83.86(9)
C15 Ir1 P1 102.13(14)
C16 Ir1 P1 97.31(15)
C11 Ir1 P1 152.49(13)
C12 Ir1 P1 167.41(12)
C1 P1 C21 107.8(2)
C1 P1 C24 105.9(2)
C21 P1 C24 106.0(2)
C1 P1 Ir1 99.86(14)
C21 P1 Ir1 113.95(17)
C24 P1 Ir1 122.16(15)
C6 O1 Ir1 120.1(2)
C2 C1 C6 120.0(4)
C2 C1 P1 126.0(3)
C6 C1 P1 114.0(3)
C3 C2 C1 120.7(4)
C3 C2 H2 119.6
C1 C2 H2 119.6
C2 C3 C4 119.2(4)
C2 C3 H3 120.4
C4 C3 H3 120.4
C5 C4 C3 121.1(4)
C5 C4 H4 119.5
C3 C4 H4 119.5
C4 C5 C6 119.8(4)
C4 C5 H5 120.1
C6 C5 H5 120.1
O1 C6 C1 121.9(3)
O1 C6 C5 118.9(4)
C1 C6 C5 119.1(4)
C12 C11 C18 124.4(5)
C12 C11 Ir1 72.7(3)
C18 C11 Ir1 110.3(4)
C12 C11 H11 117.8
C18 C11 H11 117.8
Ir1 C11 H11 87.0
C11 C12 C13 123.6(4)
C11 C12 Ir1 70.6(3)
C13 C12 Ir1 111.1(3)
C11 C12 H12 118.2
C13 C12 H12 118.2
Ir1 C12 H12 88.3
C14 C13 C12 115.0(5)
C14 C13 H13A 108.5
C12 C13 H13A 108.5
C14 C13 H13B 108.5
C12 C13 H13B 108.5
H13A C13 H13B 107.5
C13 C14 C15 117.3(5)
C13 C14 H14A 108.0
C15 C14 H14A 108.0
C13 C14 H14B 108.0
C15 C14 H14B 108.0
H14A C14 H14B 107.2
C16 C15 C14 125.7(6)
C16 C15 Ir1 71.0(3)
C14 C15 Ir1 111.6(4)
C16 C15 H15 117.1
C14 C15 H15 117.1
Ir1 C15 H15 87.3
C15 C16 C17 123.1(6)
C15 C16 Ir1 70.0(3)
C17 C16 Ir1 112.3(4)
C15 C16 H16 118.5
C17 C16 H16 118.5
Ir1 C16 H16 87.8
C18 C17 C16 116.6(5)
C18 C17 H17A 108.1
C16 C17 H17A 108.1
C18 C17 H17B 108.1
C16 C17 H17B 108.1
H17A C17 H17B 107.3
C17 C18 C11 116.3(5)
C17 C18 H18A 108.2
C11 C18 H18A 108.2
C17 C18 H18B 108.2
C11 C18 H18B 108.2
H18A C18 H18B 107.4
C22 C21 C23 111.3(4)
C22 C21 P1 109.6(3)
C23 C21 P1 114.9(4)
C22 C21 H21 106.8
C23 C21 H21 106.8
P1 C21 H21 106.8
C21 C22 H22A 109.5
C21 C22 H22B 109.5
H22A C22 H22B 109.5
C21 C22 H22C 109.5
H22A C22 H22C 109.5
H22B C22 H22C 109.5
C21 C23 H23A 109.5
C21 C23 H23B 109.5
H23A C23 H23B 109.5
C21 C23 H23C 109.5
H23A C23 H23C 109.5
H23B C23 H23C 109.5
C26 C24 C25 112.0(4)
C26 C24 P1 107.2(3)
C25 C24 P1 111.9(3)
C26 C24 H24 108.5
C25 C24 H24 108.5
P1 C24 H24 108.5
C24 C25 H25A 109.5
C24 C25 H25B 109.5
H25A C25 H25B 109.5
C24 C25 H25C 109.5
H25A C25 H25C 109.5
H25B C25 H25C 109.5
C24 C26 H26A 109.5
C24 C26 H26B 109.5
H26A C26 H26B 109.5
C24 C26 H26C 109.5
H26A C26 H26C 109.5
H26B C26 H26C 109.5

loop_
_geom_bond_atom_site_label_1
_geom_bond_atom_site_label_2
_geom_bond_distance
Ir1 O1 2.028(3)
Ir1 C15 2.100(4)
Ir1 C16 2.113(4)
Ir1 C11 2.168(4)
Ir1 C12 2.195(4)
Ir1 P1 2.2888(10)
P1 C1 1.807(4)
P1 C21 1.845(5)
P1 C24 1.848(4)
O1 C6 1.339(5)
C1 C2 1.396(6)
C1 C6 1.401(6)
C2 C3 1.386(6)
C2 H2 0.9500
C3 C4 1.392(7)
C3 H3 0.9500
C4 C5 1.388(6)
C4 H4 0.9500
C5 C6 1.407(6)
C5 H5 0.9500
C11 C12 1.373(7)
C11 C18 1.506(8)
C11 H11 0.9500
C12 C13 1.507(7)
C12 H12 0.9500
C13 C14 1.458(9)
C13 H13A 0.9900
C13 H13B 0.9900
C14 C15 1.506(8)
C14 H14A 0.9900
C14 H14B 0.9900
C15 C16 1.408(9)
C15 H15 0.9500
C16 C17 1.512(8)
C16 H16 0.9500
C17 C18 1.455(10)
C17 H17A 0.9900
C17 H17B 0.9900
C18 H18A 0.9900
C18 H18B 0.9900
C21 C22 1.524(7)
C21 C23 1.526(7)
C21 H21 1.0000
C22 H22A 0.9800
C22 H22B 0.9800
C22 H22C 0.9800
C23 H23A 0.9800
C23 H23B 0.9800
C23 H23C 0.9800
C24 C26 1.531(7)
C24 C25 1.534(7)
C24 H24 1.0000
C25 H25A 0.9800
C25 H25B 0.9800
C25 H25C 0.9800
C26 H26A 0.9800
C26 H26B 0.9800
C26 H26C 0.9800

loop_
_geom_torsion_atom_site_label_1
_geom_torsion_atom_site_label_2
_geom_torsion_atom_site_label_3
_geom_torsion_atom_site_label_4
_geom_torsion
O1 Ir1 P1 C1 -3.80(16)
C15 Ir1 P1 C1 154.1(2)
C16 Ir1 P1 C1 -166.5(2)
C11 Ir1 P1 C1 -80.1(3)
C12 Ir1 P1 C1 49.0(6)
O1 Ir1 P1 C21 110.78(19)
C15 Ir1 P1 C21 -91.3(2)
C16 Ir1 P1 C21 -51.9(2)
C11 Ir1 P1 C21 34.4(3)
C12 Ir1 P1 C21 163.5(6)
O1 Ir1 P1 C24 -119.8(2)
C15 Ir1 P1 C24 38.1(3)
C16 Ir1 P1 C24 77.5(2)
C11 Ir1 P1 C24 163.9(3)
C12 Ir1 P1 C24 -67.0(6)
C15 Ir1 O1 C6 -102.1(5)
C16 Ir1 O1 C6 99.8(6)
C11 Ir1 O1 C6 158.2(3)
C12 Ir1 O1 C6 -165.1(3)
P1 Ir1 O1 C6 4.9(3)
C21 P1 C1 C2 64.8(5)
C24 P1 C1 C2 -48.2(4)
Ir1 P1 C1 C2 -175.9(4)
C21 P1 C1 C6 -116.0(3)
C24 P1 C1 C6 130.9(3)
Ir1 P1 C1 C6 3.2(3)
C6 C1 C2 C3 0.2(7)
P1 C1 C2 C3 179.3(4)
C1 C2 C3 C4 0.2(7)
C2 C3 C4 C5 -0.4(7)
C3 C4 C5 C6 0.1(7)
Ir1 O1 C6 C1 -4.1(5)
Ir1 O1 C6 C5 175.6(3)
C2 C1 C6 O1 179.2(4)
P1 C1 C6 O1 0.0(5)
C2 C1 C6 C5 -0.5(6)
P1 C1 C6 C5 -179.7(3)
C4 C5 C6 O1 -179.4(4)
C4 C5 C6 C1 0.3(6)
O1 Ir1 C11 C12 88.5(3)
C15 Ir1 C11 C12 -69.2(3)
C16 Ir1 C11 C12 -106.3(3)
P1 Ir1 C11 C12 163.5(2)
O1 Ir1 C11 C18 -150.4(4)
C15 Ir1 C11 C18 51.9(4)
C16 Ir1 C11 C18 14.8(4)
C12 Ir1 C11 C18 121.1(5)
P1 Ir1 C11 C18 -75.4(5)
C18 C11 C12 C13 -0.2(8)
Ir1 C11 C12 C13 102.9(5)
C18 C11 C12 Ir1 -103.1(5)
O1 Ir1 C12 C11 -90.8(3)
C15 Ir1 C12 C11 109.5(3)
C16 Ir1 C12 C11 72.1(3)
P1 Ir1 C12 C11 -143.1(5)
O1 Ir1 C12 C13 149.7(4)
C15 Ir1 C12 C13 -10.0(4)
C16 Ir1 C12 C13 -47.4(4)
C11 Ir1 C12 C13 -119.5(5)
P1 Ir1 C12 C13 97.4(6)
C11 C12 C13 C14 -78.6(8)
Ir1 C12 C13 C14 1.6(8)
C12 C13 C14 C15 12.7(11)
C13 C14 C15 C16 60.6(10)
C13 C14 C15 Ir1 -21.0(10)
O1 Ir1 C15 C16 -169.9(4)
C11 Ir1 C15 C16 -71.3(3)
C12 Ir1 C15 C16 -105.6(3)
P1 Ir1 C15 C16 86.7(3)
O1 Ir1 C15 C14 -48.1(8)
C16 Ir1 C15 C14 121.9(7)
C11 Ir1 C15 C14 50.6(6)
C12 Ir1 C15 C14 16.2(6)
P1 Ir1 C15 C14 -151.5(5)
C14 C15 C16 C17 0.7(8)
Ir1 C15 C16 C17 104.1(5)
C14 C15 C16 Ir1 -103.4(5)
O1 Ir1 C16 C15 166.9(5)
C11 Ir1 C16 C15 107.5(3)
C12 Ir1 C16 C15 72.5(3)
P1 Ir1 C16 C15 -100.3(3)
O1 Ir1 C16 C17 48.3(9)
C15 Ir1 C16 C17 -118.6(7)
C11 Ir1 C16 C17 -11.1(6)
C12 Ir1 C16 C17 -46.1(6)
P1 Ir1 C16 C17 141.1(6)
C15 C16 C17 C18 -74.6(10)
Ir1 C16 C17 C18 5.3(11)
C16 C17 C18 C11 7.8(13)
C12 C11 C18 C17 66.0(9)
Ir1 C11 C18 C17 -16.5(9)
C1 P1 C21 C22 64.4(4)
C24 P1 C21 C22 177.4(4)
Ir1 P1 C21 C22 -45.5(4)
C1 P1 C21 C23 -61.9(4)
C24 P1 C21 C23 51.1(4)
Ir1 P1 C21 C23 -171.7(3)
C1 P1 C24 C26 -68.0(3)
C21 P1 C24 C26 177.7(3)
Ir1 P1 C24 C26 44.9(4)
C1 P1 C24 C25 168.8(3)
C21 P1 C24 C25 54.5(4)
Ir1 P1 C24 C25 -78.2(4)
